data_4026095
loop_
_publ_author_name
'Najat S. Khan'
'Jose Manuel Perez-Aguilar'
'Tara Kaufmann'
'P. Aru Hill'
'Olena Taratula'
'One-Sun Lee'
'Patrick J. Carroll'
'Jeffery G. Saven'
'Ivan J. Dmochowski'

_publ_section_title
;
 Multiple Hindered Rotators in a Gyroscope-Inspired Tribenzylamine
 Hemicryptophane
;
_journal_name_full 'Journal of Organic Chemistry'
_journal_page_first 1418
_journal_page_last 1424
_journal_paper_doi 10.1021/jo102480s
_journal_volume 76
_journal_year 2011
_chemical_formula_sum 'C48 H45 N O6'
_chemical_formula_weight 731.85
_space_group_IT_number 14
_symmetry_cell_setting monoclinic
_symmetry_Int_Tables_number 14
_symmetry_space_group_name_Hall '-P 2ybc'
_symmetry_space_group_name_H-M 'P 1 21/c 1'
_atom_sites_solution_hydrogens geom
_atom_sites_solution_primary direct
_audit_creation_method SHELXL-97
_cell_angle_alpha 90.00
_cell_angle_beta 113.539(2)
_cell_angle_gamma 90.00
_cell_formula_units_Z 4
_cell_length_a 17.0976(17)
_cell_length_b 11.4592(9)
_cell_length_c 21.096(2)
_cell_measurement_temperature 143(1)
_cell_volume 3789.3(6)
_computing_data_collection 'CrystalClear (Rigaku, 1999)'
_computing_data_reduction 'CrystalClear (Rigaku, 1999)'
_computing_structure_refinement 'SHELXL-97 (Sheldrick, 1997)'
_computing_structure_solution 'SIR97 (Altomare, 1999)'
_diffrn_ambient_temperature 143(1)
_diffrn_measured_fraction_theta_full 0.988
_diffrn_measured_fraction_theta_max 0.988
_diffrn_measurement_device 'CCD Area Detector'
_diffrn_measurement_device_type 'Rigaku Mercury'
_diffrn_measurement_method 'phi and omega rotations'
_diffrn_radiation_monochromator graphite
_diffrn_radiation_source 'rotating anode'
_diffrn_radiation_type MoK\a
_diffrn_radiation_wavelength 0.71073
_diffrn_reflns_av_R_equivalents 0.0261
_diffrn_reflns_av_sigmaI/netI 0.0413
_diffrn_reflns_limit_h_max 20
_diffrn_reflns_limit_h_min -16
_diffrn_reflns_limit_k_max 12
_diffrn_reflns_limit_k_min -13
_diffrn_reflns_limit_l_max 25
_diffrn_reflns_limit_l_min -23
_diffrn_reflns_number 15571
_diffrn_reflns_theta_full 25.01
_diffrn_reflns_theta_max 25.01
_diffrn_reflns_theta_min 2.60
_exptl_absorpt_coefficient_mu 0.084
_exptl_absorpt_correction_T_max 1.0000
_exptl_absorpt_correction_T_min 0.8528
_exptl_absorpt_correction_type multi-scan
_exptl_absorpt_process_details
;  Shape and scale corrections using equivalent reflections.
   Shape function based on spherical harmonics.
   Highest even and odd order for spherical harmonics:  4  and  3
   Laue group:  2/m
   Friedel opposites are equivalent.
;
_exptl_crystal_density_diffrn 1.283
_exptl_crystal_F_000 1552
_exptl_crystal_size_max 0.40
_exptl_crystal_size_mid 0.30
_exptl_crystal_size_min 0.15
_refine_diff_density_max 0.173
_refine_diff_density_min -0.253
_refine_diff_density_rms 0.046
_refine_ls_extinction_method none
_refine_ls_goodness_of_fit_ref 1.078
_refine_ls_hydrogen_treatment constr
_refine_ls_matrix_type full
_refine_ls_number_parameters 500
_refine_ls_number_reflns 6601
_refine_ls_number_restraints 0
_refine_ls_restrained_S_all 1.078
_refine_ls_R_factor_all 0.0599
_refine_ls_R_factor_gt 0.0479
_refine_ls_shift/su_max 0.001
_refine_ls_shift/su_mean 0.000
_refine_ls_structure_factor_coef Fsqd
_refine_ls_weighting_details 'calc w=1/[\s^2^(Fo^2^)+(0.0547P)^2^+0.9350P] where P=(Fo^2^+2Fc^2^)/3'
_refine_ls_weighting_scheme calc
_refine_ls_wR_factor_gt 0.1107
_refine_ls_wR_factor_ref 0.1204
_reflns_number_gt 5502
_reflns_number_total 6601
_reflns_threshold_expression >2sigma(I)
_cod_data_source_file jo102480s_si_002.cif
_cod_data_source_block shelxl
_cod_original_sg_symbol_H-M 'P 21/c '
_cod_database_code 4026095

loop_
_symmetry_equiv_pos_as_xyz
'x, y, z'
'-x, y+1/2, -z+1/2'
'-x, -y, -z'
'x, -y+1/2, z+1/2'

loop_
_atom_site_label
_atom_site_type_symbol
_atom_site_fract_x
_atom_site_fract_y
_atom_site_fract_z
_atom_site_U_iso_or_equiv
_atom_site_adp_type
_atom_site_occupancy
_atom_site_symmetry_multiplicity
_atom_site_calc_flag
_atom_site_refinement_flags
C1 C 0.68997(11) 0.37952(15) 0.29839(9) 0.0268(4) Uani 1 1 d .
H1A H 0.6466 0.3301 0.2679 0.036 Uiso 1 1 calc R
H1B H 0.7203 0.3395 0.3406 0.036 Uiso 1 1 calc R
C2 C 0.75236(11) 0.40673(14) 0.26512(9) 0.0246(4) Uani 1 1 d .
C3 C 0.84043(11) 0.41596(14) 0.30238(9) 0.0244(4) Uani 1 1 d .
C4 C 0.89146(11) 0.43957(15) 0.26611(9) 0.0264(4) Uani 1 1 d .
H4 H 0.9515 0.4432 0.2911 0.035 Uiso 1 1 calc R
C5 C 0.85851(11) 0.45786(15) 0.19571(9) 0.0261(4) Uani 1 1 d .
C6 C 0.77077(11) 0.44525(16) 0.15789(9) 0.0281(4) Uani 1 1 d .
C7 C 0.71970(11) 0.41913(15) 0.19298(9) 0.0273(4) Uani 1 1 d .
H7 H 0.6602 0.4092 0.1672 0.036 Uiso 1 1 calc R
C8 C 0.65700(13) 0.4318(2) 0.04641(11) 0.0506(6) Uani 1 1 d .
H8A H 0.6450 0.3517 0.0562 0.076 Uiso 1 1 calc R
H8B H 0.6468 0.4387 -0.0026 0.076 Uiso 1 1 calc R
H8C H 0.6196 0.4859 0.0571 0.076 Uiso 1 1 calc R
C9 C 0.97285(11) 0.57257(16) 0.19077(10) 0.0299(4) Uani 1 1 d .
H9A H 1.0114 0.5752 0.1661 0.040 Uiso 1 1 calc R
H9B H 1.0073 0.5514 0.2395 0.040 Uiso 1 1 calc R
C10 C 0.93397(10) 0.69121(16) 0.18818(9) 0.0268(4) Uani 1 1 d .
C11 C 0.92045(10) 0.76371(16) 0.13235(9) 0.0276(4) Uani 1 1 d .
H11 H 0.9395 0.7403 0.0977 0.037 Uiso 1 1 calc R
C12 C 0.87924(11) 0.87092(16) 0.12626(9) 0.0276(4) Uani 1 1 d .
H12 H 0.8709 0.9197 0.0877 0.037 Uiso 1 1 calc R
C13 C 0.85038(11) 0.90696(15) 0.17561(9) 0.0270(4) Uani 1 1 d .
C14 C 0.86559(12) 0.83505(16) 0.23278(10) 0.0329(4) Uani 1 1 d .
H14 H 0.8472 0.8591 0.2677 0.044 Uiso 1 1 calc R
C15 C 0.90709(12) 0.72936(16) 0.23933(9) 0.0320(4) Uani 1 1 d .
H15 H 0.9175 0.6821 0.2789 0.042 Uiso 1 1 calc R
C16 C 0.80156(11) 1.01976(16) 0.16882(10) 0.0306(4) Uani 1 1 d .
H16A H 0.8320 1.0701 0.2094 0.041 Uiso 1 1 calc R
H16B H 0.7981 1.0620 0.1268 0.041 Uiso 1 1 calc R
C17 C 0.88499(11) 0.40748(15) 0.38059(9) 0.0246(4) Uani 1 1 d .
H17A H 0.9394 0.3727 0.3925 0.033 Uiso 1 1 calc R
H17B H 0.8517 0.3604 0.3974 0.033 Uiso 1 1 calc R
C19 C 0.83844(10) 0.57560(15) 0.43743(8) 0.0236(4) Uani 1 1 d .
C20 C 0.85107(10) 0.69090(15) 0.46236(8) 0.0250(4) Uani 1 1 d .
H20 H 0.8110 0.7241 0.4780 0.033 Uiso 1 1 calc R
C21 C 0.91926(11) 0.75719(15) 0.46494(9) 0.0246(4) Uani 1 1 d .
C22 C 0.97914(10) 0.70775(15) 0.44247(9) 0.0255(4) Uani 1 1 d .
C23 C 0.96706(11) 0.59457(15) 0.41771(9) 0.0249(4) Uani 1 1 d .
H23 H 1.0077 0.5611 0.4028 0.033 Uiso 1 1 calc R
C18 C 0.89641(10) 0.52749(15) 0.41390(8) 0.0231(4) Uani 1 1 d .
C24 C 1.10639(11) 0.73352(17) 0.42323(10) 0.0339(5) Uani 1 1 d .
H24A H 1.1326 0.6623 0.4485 0.051 Uiso 1 1 calc R
H24B H 1.1508 0.7921 0.4298 0.051 Uiso 1 1 calc R
H24C H 1.0770 0.7157 0.3739 0.051 Uiso 1 1 calc R
C25 C 0.86890(11) 0.94238(16) 0.49063(9) 0.0284(4) Uani 1 1 d .
H25A H 0.8923 1.0113 0.5205 0.038 Uiso 1 1 calc R
H25B H 0.8321 0.8992 0.5088 0.038 Uiso 1 1 calc R
C26 C 0.81656(11) 0.98192(15) 0.41791(9) 0.0271(4) Uani 1 1 d .
C27 C 0.84351(11) 1.07744(15) 0.39113(9) 0.0296(4) Uani 1 1 d .
H27 H 0.8925 1.1200 0.4199 0.039 Uiso 1 1 calc R
C28 C 0.79946(12) 1.11117(15) 0.32269(10) 0.0303(4) Uani 1 1 d .
H28 H 0.8184 1.1773 0.3056 0.040 Uiso 1 1 calc R
C29 C 0.72828(11) 1.04995(15) 0.27887(9) 0.0278(4) Uani 1 1 d .
C30 C 0.70048(11) 0.95528(16) 0.30603(10) 0.0299(4) Uani 1 1 d .
H30 H 0.6515 0.9127 0.2772 0.040 Uiso 1 1 calc R
C31 C 0.74325(11) 0.92279(16) 0.37437(10) 0.0304(4) Uani 1 1 d .
H31 H 0.7225 0.8592 0.3921 0.040 Uiso 1 1 calc R
C32 C 0.68496(12) 1.07720(16) 0.20272(9) 0.0305(4) Uani 1 1 d .
H32A H 0.6224 1.0698 0.1872 0.041 Uiso 1 1 calc R
H32B H 0.6981 1.1583 0.1940 0.041 Uiso 1 1 calc R
C33 C 0.76095(11) 0.51090(15) 0.43731(9) 0.0260(4) Uani 1 1 d .
H33A H 0.7701 0.4296 0.4347 0.035 Uiso 1 1 calc R
H33B H 0.7552 0.5277 0.4793 0.035 Uiso 1 1 calc R
C34 C 0.67860(10) 0.54356(15) 0.37776(9) 0.0249(4) Uani 1 1 d .
C35 C 0.64710(11) 0.48570(15) 0.31415(9) 0.0249(4) Uani 1 1 d .
C36 C 0.57016(11) 0.52390(15) 0.26292(9) 0.0264(4) Uani 1 1 d .
H36 H 0.5473 0.4828 0.2203 0.035 Uiso 1 1 calc R
C37 C 0.52585(10) 0.61942(16) 0.27182(9) 0.0272(4) Uani 1 1 d .
C38 C 0.55679(11) 0.67538(15) 0.33629(9) 0.0265(4) Uani 1 1 d .
C39 C 0.63139(11) 0.63625(15) 0.38791(9) 0.0264(4) Uani 1 1 d .
H39 H 0.6514 0.6734 0.4318 0.035 Uiso 1 1 calc R
C40 C 0.53370(13) 0.81326(19) 0.41162(10) 0.0403(5) Uani 1 1 d .
H40A H 0.5307 0.7524 0.4432 0.061 Uiso 1 1 calc R
H40B H 0.4957 0.8778 0.4109 0.061 Uiso 1 1 calc R
H40C H 0.5924 0.8420 0.4274 0.061 Uiso 1 1 calc R
C41 C 0.43175(11) 0.64014(17) 0.15108(9) 0.0302(4) Uani 1 1 d .
H41A H 0.3705 0.6548 0.1232 0.040 Uiso 1 1 calc R
H41B H 0.4438 0.5575 0.1446 0.040 Uiso 1 1 calc R
C42 C 0.48468(11) 0.71819(16) 0.12638(9) 0.0281(4) Uani 1 1 d .
C43 C 0.56745(11) 0.68775(17) 0.13472(10) 0.0337(4) Uani 1 1 d .
H43 H 0.5880 0.6113 0.1497 0.045 Uiso 1 1 calc R
C44 C 0.61975(11) 0.76726(17) 0.12146(10) 0.0337(4) Uani 1 1 d .
H44 H 0.6761 0.7452 0.1282 0.045 Uiso 1 1 calc R
C45 C 0.59082(11) 0.87947(16) 0.09831(9) 0.0295(4) Uani 1 1 d .
C46 C 0.50707(12) 0.90731(16) 0.08574(9) 0.0318(4) Uani 1 1 d .
H46 H 0.4851 0.9817 0.0673 0.042 Uiso 1 1 calc R
C47 C 0.45492(11) 0.82781(16) 0.09974(9) 0.0312(4) Uani 1 1 d .
H47 H 0.3978 0.8488 0.0909 0.042 Uiso 1 1 calc R
C48 C 0.65400(12) 0.96850(17) 0.09431(9) 0.0329(4) Uani 1 1 d .
H48A H 0.6841 0.9371 0.0665 0.044 Uiso 1 1 calc R
H48B H 0.6236 1.0404 0.0716 0.044 Uiso 1 1 calc R
N1 N 0.71561(9) 0.99538(13) 0.16430(7) 0.0281(3) Uani 1 1 d .
O1 O 0.74317(8) 0.45924(12) 0.08764(6) 0.0387(3) Uani 1 1 d .
O2 O 0.90822(8) 0.48420(11) 0.15958(6) 0.0317(3) Uani 1 1 d .
O3 O 1.04669(7) 0.77780(11) 0.44864(7) 0.0318(3) Uani 1 1 d .
O4 O 0.93840(7) 0.86765(10) 0.49263(6) 0.0281(3) Uani 1 1 d .
O5 O 0.50798(8) 0.76623(11) 0.34394(7) 0.0338(3) Uani 1 1 d .
O6 O 0.45025(7) 0.66099(11) 0.22319(6) 0.0310(3) Uani 1 1 d .

loop_
_atom_site_aniso_label
_atom_site_aniso_U_11
_atom_site_aniso_U_22
_atom_site_aniso_U_33
_atom_site_aniso_U_23
_atom_site_aniso_U_13
_atom_site_aniso_U_12
C1 0.0279(9) 0.0225(9) 0.0288(10) -0.0014(8) 0.0100(8) -0.0033(8)
C2 0.0275(9) 0.0184(9) 0.0265(9) -0.0019(7) 0.0093(8) 0.0002(7)
C3 0.0282(9) 0.0172(8) 0.0261(9) -0.0015(7) 0.0091(8) 0.0015(7)
C4 0.0249(9) 0.0241(9) 0.0289(10) -0.0028(8) 0.0094(8) 0.0007(8)
C5 0.0291(9) 0.0229(9) 0.0291(10) -0.0021(8) 0.0145(8) -0.0004(8)
C6 0.0316(10) 0.0286(10) 0.0219(9) -0.0001(8) 0.0085(8) 0.0035(8)
C7 0.0238(9) 0.0255(9) 0.0281(10) -0.0039(8) 0.0054(8) 0.0000(8)
C8 0.0399(12) 0.0780(17) 0.0250(11) -0.0015(11) 0.0035(9) -0.0016(12)
C9 0.0246(9) 0.0341(10) 0.0326(11) 0.0002(8) 0.0131(8) -0.0025(8)
C10 0.0224(9) 0.0303(10) 0.0259(10) -0.0012(8) 0.0079(7) -0.0033(8)
C11 0.0256(9) 0.0324(10) 0.0254(10) -0.0042(8) 0.0109(8) -0.0063(8)
C12 0.0284(9) 0.0273(10) 0.0248(9) -0.0006(8) 0.0084(8) -0.0046(8)
C13 0.0228(9) 0.0278(10) 0.0286(10) -0.0013(8) 0.0085(8) -0.0040(8)
C14 0.0383(10) 0.0351(11) 0.0293(10) -0.0006(8) 0.0177(9) 0.0025(9)
C15 0.0367(10) 0.0338(11) 0.0256(10) 0.0043(8) 0.0127(8) 0.0029(9)
C16 0.0313(10) 0.0281(10) 0.0325(10) 0.0004(8) 0.0129(8) -0.0036(8)
C17 0.0234(9) 0.0223(9) 0.0265(10) 0.0009(7) 0.0082(7) 0.0018(7)
C19 0.0238(9) 0.0259(9) 0.0182(9) 0.0024(7) 0.0053(7) 0.0015(7)
C20 0.0243(9) 0.0284(9) 0.0209(9) -0.0012(7) 0.0076(7) 0.0029(8)
C21 0.0281(9) 0.0221(9) 0.0196(9) -0.0014(7) 0.0053(7) 0.0013(8)
C22 0.0232(9) 0.0272(9) 0.0236(9) 0.0012(8) 0.0067(7) -0.0006(8)
C23 0.0257(9) 0.0269(10) 0.0222(9) -0.0004(7) 0.0095(7) 0.0042(8)
C18 0.0244(9) 0.0233(9) 0.0177(9) 0.0019(7) 0.0042(7) 0.0023(7)
C24 0.0291(10) 0.0342(11) 0.0416(12) 0.0006(9) 0.0174(9) 0.0017(9)
C25 0.0324(10) 0.0243(9) 0.0283(10) -0.0015(8) 0.0118(8) 0.0049(8)
C26 0.0296(9) 0.0227(9) 0.0285(10) -0.0024(8) 0.0112(8) 0.0042(8)
C27 0.0307(10) 0.0228(9) 0.0303(10) -0.0025(8) 0.0069(8) 0.0002(8)
C28 0.0353(10) 0.0209(9) 0.0337(11) 0.0006(8) 0.0128(9) 0.0011(8)
C29 0.0280(9) 0.0259(10) 0.0287(10) 0.0002(8) 0.0107(8) 0.0064(8)
C30 0.0246(9) 0.0314(10) 0.0312(10) -0.0012(8) 0.0085(8) 0.0004(8)
C31 0.0289(10) 0.0291(10) 0.0343(11) 0.0026(8) 0.0137(8) 0.0005(8)
C32 0.0317(10) 0.0273(10) 0.0299(10) 0.0008(8) 0.0098(8) 0.0059(8)
C33 0.0280(9) 0.0271(9) 0.0232(9) 0.0013(7) 0.0107(8) 0.0005(8)
C34 0.0237(9) 0.0254(9) 0.0266(10) 0.0019(7) 0.0110(8) -0.0028(8)
C35 0.0246(9) 0.0235(9) 0.0281(10) 0.0014(8) 0.0120(8) -0.0037(8)
C36 0.0244(9) 0.0279(9) 0.0256(10) -0.0043(8) 0.0087(8) -0.0046(8)
C37 0.0218(9) 0.0300(10) 0.0288(10) 0.0008(8) 0.0092(8) -0.0030(8)
C38 0.0252(9) 0.0264(10) 0.0299(10) -0.0024(8) 0.0132(8) -0.0012(8)
C39 0.0262(9) 0.0281(10) 0.0252(10) -0.0014(8) 0.0105(8) -0.0035(8)
C40 0.0394(11) 0.0439(12) 0.0354(11) -0.0086(9) 0.0124(9) 0.0104(10)
C41 0.0236(9) 0.0389(11) 0.0246(10) -0.0021(8) 0.0059(8) 0.0000(8)
C42 0.0243(9) 0.0321(10) 0.0244(10) -0.0042(8) 0.0061(8) -0.0003(8)
C43 0.0310(10) 0.0295(10) 0.0408(11) 0.0030(9) 0.0145(9) 0.0043(8)
C44 0.0255(9) 0.0360(11) 0.0410(12) 0.0029(9) 0.0147(9) 0.0047(9)
C45 0.0308(10) 0.0331(10) 0.0230(9) -0.0032(8) 0.0092(8) -0.0008(8)
C46 0.0347(10) 0.0300(10) 0.0273(10) -0.0002(8) 0.0088(8) 0.0045(9)
C47 0.0259(9) 0.0373(11) 0.0282(10) -0.0028(8) 0.0083(8) 0.0028(8)
C48 0.0347(10) 0.0374(11) 0.0253(10) -0.0001(8) 0.0108(8) -0.0035(9)
N1 0.0274(8) 0.0297(8) 0.0265(8) -0.0033(7) 0.0102(7) -0.0011(7)
O1 0.0343(7) 0.0554(9) 0.0230(7) 0.0001(6) 0.0079(6) 0.0007(7)
O2 0.0349(7) 0.0328(7) 0.0314(7) -0.0047(6) 0.0173(6) -0.0031(6)
O3 0.0306(7) 0.0292(7) 0.0399(8) -0.0068(6) 0.0186(6) -0.0052(6)
O4 0.0282(6) 0.0234(6) 0.0302(7) -0.0048(5) 0.0090(5) 0.0005(5)
O5 0.0312(7) 0.0368(8) 0.0320(7) -0.0039(6) 0.0113(6) 0.0072(6)
O6 0.0230(6) 0.0422(8) 0.0257(7) 0.0001(6) 0.0075(5) 0.0039(6)

loop_
_atom_type_symbol
_atom_type_description
_atom_type_scat_dispersion_real
_atom_type_scat_dispersion_imag
_atom_type_scat_source
C C 0.0033 0.0016 'International Tables Vol C Tables 4.2.6.8 and 6.1.1.4'
H H 0.0000 0.0000 'International Tables Vol C Tables 4.2.6.8 and 6.1.1.4'
N N 0.0061 0.0033 'International Tables Vol C Tables 4.2.6.8 and 6.1.1.4'
O O 0.0106 0.0060 'International Tables Vol C Tables 4.2.6.8 and 6.1.1.4'

loop_
_geom_angle_atom_site_label_1
_geom_angle_atom_site_label_2
_geom_angle_atom_site_label_3
_geom_angle
C35 C1 C2 115.01(14)
C3 C2 C7 118.37(16)
C3 C2 C1 123.47(16)
C7 C2 C1 118.12(15)
C2 C3 C4 118.36(16)
C2 C3 C17 124.51(15)
C4 C3 C17 117.07(15)
C5 C4 C3 122.94(16)
C4 C5 O2 123.41(15)
C4 C5 C6 118.91(16)
O2 C5 C6 117.64(16)
O1 C6 C7 125.74(16)
O1 C6 C5 115.60(15)
C7 C6 C5 118.66(16)
C6 C7 C2 122.62(16)
O2 C9 C10 111.67(14)
C11 C10 C15 118.28(17)
C11 C10 C9 119.65(16)
C15 C10 C9 122.01(16)
C10 C11 C12 120.88(16)
C13 C12 C11 120.84(17)
C12 C13 C14 118.36(17)
C12 C13 C16 122.22(16)
C14 C13 C16 119.40(16)
C15 C14 C13 120.96(17)
C14 C15 C10 120.63(17)
N1 C16 C13 110.18(14)
C3 C17 C18 111.11(13)
C18 C19 C20 118.82(16)
C18 C19 C33 123.59(16)
C20 C19 C33 117.59(15)
C21 C20 C19 122.35(16)
C20 C21 O4 125.36(15)
C20 C21 C22 118.93(16)
O4 C21 C22 115.54(15)
O3 C22 C23 125.37(15)
O3 C22 C21 115.55(15)
C23 C22 C21 119.07(16)
C22 C23 C18 121.97(16)
C19 C18 C23 118.83(16)
C19 C18 C17 123.10(15)
C23 C18 C17 117.99(15)
O4 C25 C26 110.73(14)
C27 C26 C31 118.02(16)
C27 C26 C25 119.49(16)
C31 C26 C25 122.42(16)
C28 C27 C26 120.68(17)
C29 C28 C27 121.21(17)
C28 C29 C30 118.09(17)
C28 C29 C32 122.09(16)
C30 C29 C32 119.67(16)
C31 C30 C29 120.84(17)
C30 C31 C26 121.12(17)
N1 C32 C29 108.93(14)
C34 C33 C19 113.77(14)
C35 C34 C39 118.80(16)
C35 C34 C33 123.64(15)
C39 C34 C33 117.55(15)
C34 C35 C36 118.46(16)
C34 C35 C1 123.62(15)
C36 C35 C1 117.87(15)
C37 C36 C35 122.62(16)
O6 C37 C36 125.05(16)
O6 C37 C38 116.31(15)
C36 C37 C38 118.54(16)
C39 C38 O5 124.26(16)
C39 C38 C37 119.25(16)
O5 C38 C37 116.47(15)
C38 C39 C34 122.20(16)
O6 C41 C42 110.92(14)
C47 C42 C43 117.75(17)
C47 C42 C41 120.28(16)
C43 C42 C41 121.75(17)
C44 C43 C42 120.96(17)
C43 C44 C45 120.77(17)
C46 C45 C44 118.32(17)
C46 C45 C48 122.72(17)
C44 C45 C48 118.71(16)
C45 C46 C47 120.75(17)
C46 C47 C42 121.22(16)
N1 C48 C45 109.15(14)
C16 N1 C48 113.96(14)
C16 N1 C32 114.45(14)
C48 N1 C32 114.84(14)
C6 O1 C8 117.52(15)
C5 O2 C9 115.31(13)
C22 O3 C24 117.39(14)
C21 O4 C25 118.46(13)
C38 O5 C40 116.32(14)
C37 O6 C41 118.26(13)

loop_
_geom_bond_atom_site_label_1
_geom_bond_atom_site_label_2
_geom_bond_distance
C1 C35 1.524(2)
C1 C2 1.525(2)
C2 C3 1.397(2)
C2 C7 1.403(2)
C3 C4 1.398(2)
C3 C17 1.519(2)
C4 C5 1.378(2)
C5 O2 1.383(2)
C5 C6 1.397(2)
C6 O1 1.373(2)
C6 C7 1.384(3)
C8 O1 1.415(2)
C9 O2 1.449(2)
C9 C10 1.505(3)
C10 C11 1.383(2)
C10 C15 1.401(2)
C11 C12 1.396(3)
C12 C13 1.381(3)
C13 C14 1.397(3)
C13 C16 1.514(3)
C14 C15 1.382(3)
C16 N1 1.461(2)
C17 C18 1.521(2)
C19 C18 1.388(2)
C19 C20 1.406(2)
C19 C33 1.517(2)
C20 C21 1.374(2)
C21 O4 1.378(2)
C21 C22 1.408(2)
C22 O3 1.369(2)
C22 C23 1.383(2)
C23 C18 1.407(2)
C24 O3 1.423(2)
C25 O4 1.452(2)
C25 C26 1.504(2)
C26 C27 1.392(3)
C26 C31 1.398(3)
C27 C28 1.390(3)
C28 C29 1.389(3)
C29 C30 1.396(3)
C29 C32 1.509(2)
C30 C31 1.382(3)
C32 N1 1.466(2)
C33 C34 1.512(2)
C34 C35 1.398(2)
C34 C39 1.401(2)
C35 C36 1.398(2)
C36 C37 1.386(2)
C37 O6 1.375(2)
C37 C38 1.402(2)
C38 C39 1.380(2)
C38 O5 1.383(2)
C40 O5 1.422(2)
C41 O6 1.445(2)
C41 C42 1.506(3)
C42 C47 1.387(3)
C42 C43 1.399(2)
C43 C44 1.381(3)
C44 C45 1.394(3)
C45 C46 1.385(3)
C45 C48 1.512(3)
C46 C47 1.387(3)
C48 N1 1.464(2)

loop_
_cod_related_entry_id
_cod_related_entry_database
_cod_related_entry_code
1 ChemSpider 30659345
